data_4306257
loop_
_publ_author_name
'Victor I. Ovcharenko'
'Galina V. Romanenko'
'Ksenia Yu. Maryunina'
'Artem S. Bogomyakov'
'Elena V. Gorelik'

_publ_section_title
;
Thermally Induced Magnetic Anomalies in Solvates of the
Bis(hexafluoroacetylacetonate)copper(II) Complex with Pyrazolyl-Substituted
Nitronyl Nitroxide
;
_journal_name_full 'Inorganic Chemistry'
_journal_page_first 9537
_journal_page_last 9552
_journal_paper_doi 10.1021/ic8011074
_journal_volume 47
_journal_year 2008
_chemical_formula_sum 'C26.5 H30.5 Br0.5 Cu F12 N4 O6'
_chemical_formula_weight 832.54
_chemical_name_systematic
; 
 catena-(bis(m2-4,4,5,5-Tetramethyl-2-
 (1-butylpyrazole-4-yl)-4,5-dihydro-1H-
 imidazol-3-oxide-1-oxyl)-tetrakis(1,
 1,1,5,5,5-hexafluoropentan-2,4-
 dionato)-di-copper(ii)) bromopentane solvate
;
_space_group_IT_number 2
_symmetry_cell_setting triclinic
_symmetry_space_group_name_Hall '-P 1'
_symmetry_space_group_name_H-M 'P -1'
_atom_sites_solution_hydrogens geom
_atom_sites_solution_primary direct
_atom_sites_solution_secondary difmap
_audit_creation_method SHELXL-97
_cell_angle_alpha 98.581(7)
_cell_angle_beta 111.841(6)
_cell_angle_gamma 96.648(7)
_cell_formula_units_Z 2
_cell_length_a 10.815(5)
_cell_length_b 13.360(6)
_cell_length_c 13.549(6)
_cell_measurement_reflns_used 4583
_cell_measurement_temperature 240(2)
_cell_measurement_theta_max 22.98
_cell_measurement_theta_min 2.51
_cell_volume 1765.2(14)
_computing_cell_refinement 'Bruker SMART'
_computing_data_collection 'Bruker SMART'
_computing_data_reduction 'Bruker SAINT'
_computing_molecular_graphics 'Bruker SHELXTL'
_computing_publication_material 'Bruker SHELXTL'
_computing_structure_refinement 'SHELXL-97 (Sheldrick, 1997)'
_computing_structure_solution 'SHELXS-97 (Sheldrick, 1990)'
_diffrn_ambient_temperature 240(2)
_diffrn_measured_fraction_theta_full 0.994
_diffrn_measured_fraction_theta_max 0.994
_diffrn_measurement_device_type 'CCD area detector'
_diffrn_measurement_method 'phi and omega scans'
_diffrn_radiation_monochromator graphite
_diffrn_radiation_source 'fine-focus sealed tube'
_diffrn_radiation_type MoK\a
_diffrn_radiation_wavelength 0.71073
_diffrn_reflns_av_R_equivalents 0.0720
_diffrn_reflns_av_sigmaI/netI 0.0650
_diffrn_reflns_limit_h_max 12
_diffrn_reflns_limit_h_min -12
_diffrn_reflns_limit_k_max 14
_diffrn_reflns_limit_k_min -14
_diffrn_reflns_limit_l_max 15
_diffrn_reflns_limit_l_min -15
_diffrn_reflns_number 13874
_diffrn_reflns_theta_full 23.39
_diffrn_reflns_theta_max 23.39
_diffrn_reflns_theta_min 2.03
_exptl_absorpt_coefficient_mu 1.291
_exptl_absorpt_correction_type none
_exptl_crystal_colour violet
_exptl_crystal_density_diffrn 1.566
_exptl_crystal_density_method 'not measured'
_exptl_crystal_description prizm
_exptl_crystal_F_000 840
_refine_diff_density_max 0.442
_refine_diff_density_min -0.706
_refine_diff_density_rms 0.062
_refine_ls_extinction_method none
_refine_ls_goodness_of_fit_ref 1.042
_refine_ls_hydrogen_treatment constr
_refine_ls_matrix_type full
_refine_ls_number_parameters 589
_refine_ls_number_reflns 5116
_refine_ls_number_restraints 6
_refine_ls_restrained_S_all 1.046
_refine_ls_R_factor_all 0.0633
_refine_ls_R_factor_gt 0.0502
_refine_ls_shift/su_max 0.414
_refine_ls_shift/su_mean 0.018
_refine_ls_structure_factor_coef Fsqd
_refine_ls_weighting_details 'calc w=1/[\s^2^(Fo^2^)+(0.0897P)^2^+0.0000P] where P=(Fo^2^+2Fc^2^)/3'
_refine_ls_weighting_scheme calc
_refine_ls_wR_factor_gt 0.1404
_refine_ls_wR_factor_ref 0.1478
_reflns_number_gt 3916
_reflns_number_total 5113
_reflns_threshold_expression >2sigma(I)
_cod_data_source_file ic8011074_si_001_57.cif
_cod_data_source_block C5Br240
_cod_depositor_comments
;
The following automatic conversions were performed:
'_symmetry_cell_setting' value 'Triclinic' changed to 'triclinic'
according to '/home/saulius/struct/CIF-dictionaries/cif_core.dic'
dictionary named 'cif_core.dic' version 2.4.1 from 2010-06-29.

Automatic conversion script
Id: cif_fix_enum 1527 2010-12-29 10:47:43Z saulius 
;
_cod_original_cell_volume 1765.3(13)
_cod_original_formula_sum 'C26.50 H30.50 Br0.50 Cu F12 N4 O6'
_cod_database_code 4306257

loop_
_symmetry_equiv_pos_as_xyz
'x, y, z'
'-x, -y, -z'

loop_
_atom_site_label
_atom_site_type_symbol
_atom_site_fract_x
_atom_site_fract_y
_atom_site_fract_z
_atom_site_U_iso_or_equiv
_atom_site_adp_type
_atom_site_occupancy
_atom_site_symmetry_multiplicity
_atom_site_calc_flag
_atom_site_refinement_flags
_atom_site_disorder_assembly
_atom_site_disorder_group
Cu1 Cu 0.0000 0.0000 0.0000 0.04169(18) Uani 1 2 d S . .
O01 O 0.0920(2) -0.01743(19) 0.17956(19) 0.0549(7) Uani 1 1 d . . .
O1 O 0.1100(2) -0.08236(18) -0.05683(19) 0.0491(6) Uani 1 1 d . . .
N1 N 0.2177(3) -0.0263(2) 0.2315(2) 0.0475(7) Uani 1 1 d . . .
C1 C 0.2574(5) -0.1250(4) -0.1387(4) 0.0731(13) Uani 1 1 d . . .
C01 C 0.2577(4) -0.1277(3) 0.2483(3) 0.0521(9) Uani 1 1 d . . .
F1 F 0.2931(11) -0.1974(9) -0.0838(9) 0.129(4) Uani 0.50 1 d P . .
F1A F 0.2095(12) -0.1283(9) -0.2387(7) 0.150(4) Uani 0.50 1 d P . .
O2 O 0.1288(2) 0.12768(18) 0.02683(18) 0.0493(6) Uani 1 1 d . . .
N2 N 0.4347(3) 0.0154(2) 0.3334(2) 0.0500(8) Uani 1 1 d . . .
O02 O 0.5514(2) 0.0689(2) 0.3917(2) 0.0618(7) Uani 1 1 d . . .
C2 C 0.2057(3) -0.0445(3) -0.0790(3) 0.0481(9) Uani 1 1 d . . .
C02 C 0.1843(4) -0.2097(3) 0.1432(3) 0.0666(11) Uani 1 1 d . . .
H02A H 0.0878 -0.2224 0.1265 0.100 Uiso 1 1 calc R . .
H02B H 0.2187 -0.2731 0.1526 0.100 Uiso 1 1 calc R . .
H02C H 0.2000 -0.1856 0.0840 0.100 Uiso 1 1 calc R . .
F2 F 0.1514(8) -0.1786(8) -0.2292(8) 0.114(3) Uani 0.50 1 d P . .
F2A F 0.2446(13) -0.2097(7) -0.1161(12) 0.140(5) Uani 0.50 1 d P . .
N3 N 0.3600(3) 0.3310(2) 0.3802(2) 0.0484(7) Uani 1 1 d . . .
C3 C 0.2657(4) 0.0576(3) -0.0569(3) 0.0575(10) Uani 1 1 d . . .
H3A H 0.3374 0.0749 -0.0781 0.069 Uiso 1 1 calc R . .
C03 C 0.2105(4) -0.1566(3) 0.3363(3) 0.0735(12) Uani 1 1 d . . .
H03A H 0.1122 -0.1735 0.3065 0.110 Uiso 1 1 calc R . .
H03B H 0.2420 -0.0988 0.3977 0.110 Uiso 1 1 calc R . .
H03C H 0.2475 -0.2157 0.3601 0.110 Uiso 1 1 calc R . .
F3 F 0.3494(11) -0.0914(8) -0.1714(9) 0.148(4) Uani 0.50 1 d P . .
F3A F 0.3904(8) -0.0978(8) -0.1082(8) 0.113(3) Uani 0.50 1 d P . .
N4 N 0.2263(3) 0.3024(2) 0.3129(2) 0.0525(8) Uani 1 1 d . . .
C04 C 0.4123(4) -0.0982(3) 0.2876(3) 0.0500(9) Uani 1 1 d . . .
C4 C 0.2240(4) 0.1355(3) -0.0045(3) 0.0499(9) Uani 1 1 d . . .
F4 F 0.2365(11) 0.2995(8) -0.0165(15) 0.188(7) Uani 0.50 1 d P . .
F4A F 0.3373(11) 0.2931(8) 0.1169(8) 0.107(3) Uani 0.50 1 d P . .
F5 F 0.3771(13) 0.2738(10) 0.1227(9) 0.157(6) Uani 0.50 1 d P . .
C5 C 0.3005(5) 0.2461(4) 0.0188(4) 0.0713(12) Uani 1 1 d . . .
C05 C 0.4954(4) -0.1506(3) 0.3759(3) 0.0694(12) Uani 1 1 d . . .
H05A H 0.5911 -0.1281 0.3938 0.104 Uiso 1 1 calc R . .
H05B H 0.4713 -0.2247 0.3498 0.104 Uiso 1 1 calc R . .
H05C H 0.4765 -0.1323 0.4402 0.104 Uiso 1 1 calc R . .
F5A F 0.1984(10) 0.3114(8) -0.0283(8) 0.101(3) Uani 0.50 1 d P . .
F6 F 0.4105(9) 0.2549(8) -0.0040(10) 0.100(4) Uani 0.50 1 d P . .
C06 C 0.4639(4) -0.1060(3) 0.1957(3) 0.0644(11) Uani 1 1 d . . .
H06A H 0.5619 -0.0868 0.2267 0.097 Uiso 1 1 calc R . .
H06B H 0.4251 -0.0600 0.1485 0.097 Uiso 1 1 calc R . .
H06C H 0.4370 -0.1762 0.1540 0.097 Uiso 1 1 calc R . .
F6A F 0.3679(11) 0.2598(9) -0.0370(10) 0.114(4) Uani 0.50 1 d P . .
C07 C 0.3192(3) 0.0535(3) 0.2917(3) 0.0444(8) Uani 1 1 d . . .
C08 C 0.3078(3) 0.1595(3) 0.3122(3) 0.0420(8) Uani 1 1 d . . .
C09 C 0.4091(4) 0.2446(3) 0.3789(3) 0.0459(9) Uani 1 1 d . . .
H09A H 0.5002 0.2407 0.4176 0.055 Uiso 1 1 calc R . .
C010 C 0.1914(4) 0.2019(3) 0.2721(3) 0.0514(9) Uani 1 1 d . . .
H01A H 0.1044 0.1658 0.2248 0.062 Uiso 1 1 calc R . .
C041 C 0.1373(4) 0.3789(3) 0.2923(4) 0.0733(13) Uani 1 1 d . . .
H04A H 0.0644 0.3606 0.3165 0.088 Uiso 1 1 calc R . .
H04B H 0.1899 0.4463 0.3366 0.088 Uiso 1 1 calc R . .
C042 C 0.0785(7) 0.3879(5) 0.1825(5) 0.142(3) Uani 1 1 d . . .
H04C H 0.0103 0.3261 0.1396 0.170 Uiso 1 1 calc R . .
H04D H 0.1486 0.3935 0.1530 0.170 Uiso 1 1 calc R . .
C043 C 0.0063(10) 0.4910(10) 0.1725(8) 0.210(5) Uani 1 1 d . . .
H04E H 0.0269 0.5324 0.2447 0.252 Uiso 1 1 calc R . .
H04N H 0.0381 0.5339 0.1308 0.252 Uiso 1 1 calc R . .
C044 C -0.1035(12) 0.4602(9) 0.1298(14) 0.285(8) Uani 1 1 d . . .
H04F H -0.1525 0.5168 0.1213 0.428 Uiso 1 1 calc R . .
H04G H -0.1327 0.4174 0.1719 0.428 Uiso 1 1 calc R . .
H04H H -0.1217 0.4192 0.0588 0.428 Uiso 1 1 calc R . .
Cu2 Cu 0.5000 0.5000 0.5000 0.04792(19) Uani 1 2 d S . .
O3 O 0.4806(2) 0.54790(18) 0.36476(19) 0.0509(6) Uani 1 1 d . . .
O4 O 0.6536(2) 0.43709(18) 0.50128(19) 0.0478(6) Uani 1 1 d . . .
C6 C 0.4992(5) 0.5573(4) 0.1993(4) 0.0734(12) Uani 1 1 d . . .
C7 C 0.5436(4) 0.5205(3) 0.3072(3) 0.0534(10) Uani 1 1 d . . .
F7A F 0.3669(12) 0.5368(10) 0.1498(10) 0.134(5) Uani 0.50 1 d P . .
F7 F 0.5347(12) 0.6509(6) 0.2097(8) 0.105(3) Uani 0.50 1 d P . .
F8A F 0.5918(12) 0.6433(10) 0.2139(10) 0.136(5) Uani 0.50 1 d P . .
F8 F 0.5243(16) 0.5162(9) 0.1332(8) 0.173(5) Uani 0.50 1 d P . .
C8 C 0.6459(4) 0.4636(3) 0.3303(3) 0.0609(10) Uani 1 1 d . . .
H8A H 0.6841 0.4486 0.2791 0.073 Uiso 1 1 calc R . .
F9A F 0.5193(10) 0.4880(7) 0.1163(7) 0.087(2) Uani 0.50 1 d P . .
F9 F 0.3845(16) 0.5873(12) 0.1709(10) 0.147(5) Uani 0.50 1 d P . .
C9 C 0.6944(3) 0.4278(3) 0.4260(3) 0.0483(9) Uani 1 1 d . . .
C10 C 0.8098(4) 0.3675(3) 0.4460(4) 0.0627(11) Uani 1 1 d . . .
F10A F 0.7654(11) 0.2685(8) 0.4294(11) 0.108(5) Uani 0.50 1 d P . .
F10 F 0.9009(11) 0.3900(10) 0.5468(8) 0.113(4) Uani 0.50 1 d P . .
F11A F 0.8712(8) 0.3814(9) 0.3792(10) 0.108(4) Uani 0.50 1 d P . .
F11 F 0.8582(13) 0.3527(10) 0.3715(8) 0.113(4) Uani 0.50 1 d P . .
F12A F 0.9146(11) 0.4221(11) 0.5301(12) 0.144(6) Uani 0.50 1 d P . .
F12 F 0.7754(14) 0.2794(10) 0.4628(12) 0.114(4) Uani 0.50 1 d P . .
Br1S Br 1.1501(2) 0.2414(2) 0.5423(2) 0.1952(9) Uani 0.50 1 d PD . 1
C1S C 1.0300(15) 0.1253(11) 0.4782(15) 0.172(8) Uani 0.50 1 d PD . 1
H1SA H 1.0269 0.1054 0.4058 0.207 Uiso 0.50 1 d PR . 1
H1SB H 0.9414 0.1365 0.4740 0.207 Uiso 0.50 1 d PR . 1
C2S C 1.0638(18) 0.0335(14) 0.5199(19) 0.209(10) Uani 0.50 1 d PD . 1
H2SA H 1.0647 0.0508 0.5919 0.250 Uiso 0.50 1 d PR . 1
H2SB H 1.1512 0.0199 0.5237 0.250 Uiso 0.50 1 d PR . 1
C3S C 0.950(3) -0.0472(15) 0.4290(19) 0.90(3) Uani 0.50 1 d PD . 1
H3SA H 0.9675 -0.0680 0.3647 1.074 Uiso 0.50 1 d PR . 1
H3SB H 0.8662 -0.0220 0.4075 1.074 Uiso 0.50 1 d PR . 1
C4S C 0.896(2) -0.1377(16) 0.4624(19) 0.48(4) Uani 0.50 1 d PD . 1
H4SA H 0.8321 -0.1304 0.4972 0.571 Uiso 0.50 1 d PR . 1
H4SB H 0.9780 -0.1536 0.5107 0.571 Uiso 0.50 1 d PR . 1
C5S C 0.8454(9) -0.2149(12) 0.3526(9) 0.100(4) Uani 0.50 1 d PD . 1
H5SA H 0.8182 -0.2833 0.3617 0.151 Uiso 0.50 1 d PR . 1
H5SB H 0.7670 -0.1926 0.3065 0.151 Uiso 0.50 1 d PR . 1
H5SC H 0.9118 -0.2156 0.3200 0.151 Uiso 0.50 1 d PR . 1

loop_
_atom_site_aniso_label
_atom_site_aniso_U_11
_atom_site_aniso_U_22
_atom_site_aniso_U_33
_atom_site_aniso_U_23
_atom_site_aniso_U_13
_atom_site_aniso_U_12
Cu1 0.0361(3) 0.0377(3) 0.0468(3) 0.0010(3) 0.0158(3) 0.0023(2)
O01 0.0461(14) 0.0498(16) 0.0600(15) 0.0036(12) 0.0149(12) 0.0061(12)
O1 0.0456(13) 0.0460(14) 0.0528(14) 0.0068(11) 0.0187(12) 0.0044(11)
N1 0.0472(17) 0.0404(17) 0.0515(17) 0.0052(14) 0.0180(14) 0.0068(14)
C1 0.078(3) 0.065(3) 0.085(3) 0.003(3) 0.047(3) 0.013(3)
C01 0.071(2) 0.033(2) 0.052(2) 0.0078(16) 0.0244(19) 0.0094(17)
F1 0.181(7) 0.137(8) 0.111(5) 0.049(5) 0.067(5) 0.126(6)
F1A 0.200(9) 0.195(11) 0.062(4) -0.006(5) 0.050(6) 0.107(8)
O2 0.0477(13) 0.0451(15) 0.0493(14) 0.0009(11) 0.0188(12) -0.0002(11)
N2 0.0474(18) 0.0481(18) 0.0490(17) 0.0054(14) 0.0143(14) 0.0106(15)
O02 0.0448(15) 0.0582(17) 0.0671(17) 0.0045(14) 0.0085(13) 0.0098(13)
C2 0.042(2) 0.051(2) 0.047(2) 0.0050(17) 0.0155(17) 0.0082(17)
C02 0.087(3) 0.040(2) 0.061(2) 0.0036(19) 0.019(2) 0.012(2)
F2 0.098(5) 0.126(7) 0.093(6) -0.041(5) 0.037(4) 0.013(5)
F2A 0.204(9) 0.041(4) 0.251(14) 0.024(6) 0.179(10) 0.019(5)
N3 0.0507(17) 0.0373(17) 0.0514(17) 0.0057(14) 0.0149(14) 0.0083(14)
C3 0.056(2) 0.056(2) 0.069(2) 0.008(2) 0.038(2) 0.0015(19)
C03 0.087(3) 0.063(3) 0.079(3) 0.024(2) 0.041(2) 0.008(2)
F3 0.224(8) 0.072(5) 0.232(10) 0.006(6) 0.202(7) 0.003(6)
F3A 0.085(4) 0.099(6) 0.177(8) -0.006(6) 0.090(5) 0.022(4)
N4 0.0521(18) 0.0454(19) 0.0503(17) -0.0028(14) 0.0121(15) 0.0164(14)
C04 0.065(2) 0.037(2) 0.049(2) 0.0100(16) 0.0209(18) 0.0162(17)
C4 0.049(2) 0.049(2) 0.047(2) 0.0074(17) 0.0190(17) -0.0011(17)
F4 0.069(6) 0.072(5) 0.383(17) 0.111(8) 0.021(7) 0.016(5)
F4A 0.160(7) 0.050(4) 0.110(6) -0.029(4) 0.089(5) -0.047(4)
F5 0.177(10) 0.121(9) 0.077(6) 0.002(6) -0.017(6) -0.080(7)
C5 0.079(3) 0.051(3) 0.094(3) 0.011(3) 0.049(3) 0.004(2)
C05 0.086(3) 0.064(3) 0.060(3) 0.019(2) 0.023(2) 0.034(2)
F5A 0.091(6) 0.063(5) 0.154(6) 0.054(4) 0.037(5) 0.029(4)
F6 0.074(4) 0.052(4) 0.182(10) 0.003(5) 0.074(5) -0.008(3)
C06 0.086(3) 0.056(3) 0.063(2) 0.013(2) 0.039(2) 0.023(2)
F6A 0.145(9) 0.087(6) 0.139(7) 0.015(5) 0.108(7) -0.026(6)
C07 0.044(2) 0.042(2) 0.0458(19) 0.0078(16) 0.0166(16) 0.0079(17)
C08 0.0430(19) 0.039(2) 0.0428(19) 0.0062(15) 0.0155(16) 0.0090(16)
C09 0.0449(19) 0.037(2) 0.050(2) 0.0094(16) 0.0117(16) 0.0059(16)
C010 0.050(2) 0.044(2) 0.049(2) -0.0054(17) 0.0140(17) 0.0071(17)
C041 0.071(3) 0.061(3) 0.077(3) -0.001(2) 0.015(2) 0.036(2)
C042 0.184(6) 0.156(6) 0.110(5) 0.056(4) 0.046(4) 0.132(5)
C043 0.189(9) 0.320(15) 0.129(7) 0.086(8) 0.029(6) 0.143(10)
C044 0.246(14) 0.129(9) 0.51(3) 0.082(12) 0.184(16) 0.026(9)
Cu2 0.0576(4) 0.0474(4) 0.0517(4) 0.0120(3) 0.0325(3) 0.0204(3)
O3 0.0679(15) 0.0432(14) 0.0534(14) 0.0111(11) 0.0342(13) 0.0182(12)
O4 0.0528(13) 0.0440(14) 0.0500(14) 0.0020(11) 0.0258(12) 0.0133(11)
C6 0.116(4) 0.060(3) 0.072(3) 0.021(2) 0.062(3) 0.030(3)
C7 0.072(2) 0.037(2) 0.055(2) 0.0056(17) 0.034(2) 0.0060(19)
F7A 0.106(6) 0.202(12) 0.098(6) 0.077(7) 0.021(5) 0.049(7)
F7 0.207(10) 0.033(4) 0.090(5) 0.016(3) 0.075(6) 0.022(5)
F8A 0.153(8) 0.136(9) 0.122(7) 0.078(6) 0.049(6) -0.009(6)
F8 0.398(12) 0.119(7) 0.069(5) 0.033(4) 0.126(6) 0.169(7)
C8 0.081(3) 0.055(2) 0.068(2) 0.010(2) 0.053(2) 0.021(2)
F9A 0.170(6) 0.054(4) 0.060(4) 0.000(3) 0.067(4) 0.043(4)
F9 0.199(10) 0.230(13) 0.105(6) 0.110(7) 0.102(7) 0.161(10)
C9 0.050(2) 0.034(2) 0.059(2) -0.0036(17) 0.0265(19) 0.0015(16)
C10 0.061(3) 0.062(3) 0.076(3) 0.005(2) 0.040(2) 0.019(2)
F10A 0.091(5) 0.039(4) 0.206(10) 0.006(5) 0.077(6) 0.025(4)
F10 0.112(6) 0.150(9) 0.071(5) -0.003(5) 0.022(4) 0.082(6)
F11A 0.082(4) 0.119(7) 0.182(8) 0.059(5) 0.098(5) 0.055(4)
F11 0.198(8) 0.112(7) 0.115(5) 0.056(4) 0.124(6) 0.108(6)
F12A 0.051(4) 0.123(8) 0.189(13) -0.040(7) -0.005(6) 0.030(5)
F12 0.130(7) 0.106(9) 0.189(9) 0.101(7) 0.113(6) 0.075(6)
Br1S 0.1357(15) 0.206(2) 0.246(3) 0.0608(19) 0.0621(15) 0.0717(15)
C1S 0.106(12) 0.19(2) 0.165(15) 0.021(14) -0.006(11) 0.052(13)
C2S 0.134(14) 0.20(2) 0.35(3) 0.07(2) 0.144(19) 0.058(15)
C3S 0.65(2) 1.87(9) 1.19(5) 1.39(5) 0.87(2) 1.05(3)
C4S 0.103(17) 0.31(3) 1.07(10) 0.43(5) 0.18(3) 0.032(19)
C5S 0.032(5) 0.176(13) 0.095(7) 0.020(8) 0.034(5) 0.007(6)

loop_
_atom_type_symbol
_atom_type_description
_atom_type_scat_dispersion_real
_atom_type_scat_dispersion_imag
_atom_type_scat_source
C C 0.0033 0.0016 'International Tables Vol C Tables 4.2.6.8 and 6.1.1.4'
H H 0.0000 0.0000 'International Tables Vol C Tables 4.2.6.8 and 6.1.1.4'
N N 0.0061 0.0033 'International Tables Vol C Tables 4.2.6.8 and 6.1.1.4'
O O 0.0106 0.0060 'International Tables Vol C Tables 4.2.6.8 and 6.1.1.4'
F F 0.0171 0.0103 'International Tables Vol C Tables 4.2.6.8 and 6.1.1.4'
Cu Cu 0.3201 1.2651 'International Tables Vol C Tables 4.2.6.8 and 6.1.1.4'
Br Br -0.2901 2.4595 'International Tables Vol C Tables 4.2.6.8 and 6.1.1.4'

loop_
_geom_angle_atom_site_label_1
_geom_angle_atom_site_label_2
_geom_angle_atom_site_label_3
_geom_angle
_geom_angle_site_symmetry_1
_geom_angle_site_symmetry_3
_geom_angle_publ_flag
O2 Cu1 O2 180.0 2 . ?
O2 Cu1 O1 89.06(10) 2 . ?
O2 Cu1 O1 90.94(10) . . ?
O2 Cu1 O1 90.94(10) 2 2 ?
O2 Cu1 O1 89.06(10) . 2 ?
O1 Cu1 O1 180.0 . 2 ?
O2 Cu1 O01 86.39(9) 2 . ?
O2 Cu1 O01 93.61(9) . . ?
O1 Cu1 O01 98.65(9) . . ?
O1 Cu1 O01 81.35(9) 2 . ?
O2 Cu1 O01 93.61(9) 2 2 ?
O2 Cu1 O01 86.39(9) . 2 ?
O1 Cu1 O01 81.35(9) . 2 ?
O1 Cu1 O01 98.65(9) 2 2 ?
O01 Cu1 O01 180.0 . 2 ?
N1 O01 Cu1 124.5(2) . . ?
C2 O1 Cu1 124.3(2) . . ?
O01 N1 C07 124.2(3) . . ?
O01 N1 C01 122.4(3) . . ?
C07 N1 C01 112.3(3) . . ?
F2A C1 F1A 113.2(9) . . ?
F2A C1 F3 123.7(8) . . ?
F1A C1 F3 68.1(7) . . ?
F2A C1 F1 23.8(8) . . ?
F1A C1 F1 130.9(8) . . ?
F3 C1 F1 111.2(8) . . ?
F2A C1 F3A 103.6(8) . . ?
F1A C1 F3A 104.3(8) . . ?
F3 C1 F3A 36.8(7) . . ?
F1 C1 F3A 82.9(7) . . ?
F2A C1 F2 78.7(8) . . ?
F1A C1 F2 41.2(7) . . ?
F3 C1 F2 105.8(7) . . ?
F1 C1 F2 101.8(7) . . ?
F3A C1 F2 136.6(7) . . ?
F2A C1 C2 113.8(7) . . ?
F1A C1 C2 111.3(6) . . ?
F3 C1 C2 117.1(6) . . ?
F1 C1 C2 111.3(7) . . ?
F3A C1 C2 109.9(5) . . ?
F2 C1 C2 108.3(6) . . ?
N1 C01 C02 110.3(3) . . ?
N1 C01 C04 100.5(3) . . ?
C02 C01 C04 116.6(3) . . ?
N1 C01 C03 105.6(3) . . ?
C02 C01 C03 109.2(3) . . ?
C04 C01 C03 113.8(3) . . ?
F2A F1 C1 68.3(19) . . ?
F2A F1 F3A 111(2) . . ?
C1 F1 F3A 48.9(5) . . ?
F2 F1A C1 75.5(11) . . ?
F2 F1A F3 126.9(14) . . ?
C1 F1A F3 57.4(6) . . ?
C4 O2 Cu1 125.2(2) . . ?
O02 N2 C07 125.3(3) . . ?
O02 N2 C04 122.7(3) . . ?
C07 N2 C04 111.3(3) . . ?
O1 C2 C3 128.1(3) . . ?
O1 C2 C1 113.3(3) . . ?
C3 C2 C1 118.6(3) . . ?
F1A F2 C1 63.3(8) . . ?
F1A F2 F2A 103.9(11) . . ?
C1 F2 F2A 47.0(5) . . ?
F1 F2A C1 87.9(19) . . ?
F1 F2A F2 140(2) . . ?
C1 F2A F2 54.2(7) . . ?
C09 N3 N4 105.0(3) . . ?
C09 N3 Cu2 122.6(2) . . ?
N4 N3 Cu2 132.2(2) . . ?
C2 C3 C4 122.3(3) . . ?
F3A F3 C1 73.9(11) . . ?
F3A F3 F1A 127.4(14) . . ?
C1 F3 F1A 54.5(6) . . ?
F3 F3A C1 69.3(10) . . ?
F3 F3A F1 107.8(13) . . ?
C1 F3A F1 48.2(5) . . ?
C010 N4 N3 112.1(3) . . ?
C010 N4 C041 126.9(3) . . ?
N3 N4 C041 121.0(3) . . ?
N2 C04 C05 109.4(3) . . ?
N2 C04 C06 105.4(3) . . ?
C05 C04 C06 110.0(3) . . ?
N2 C04 C01 100.9(3) . . ?
C05 C04 C01 115.8(3) . . ?
C06 C04 C01 114.2(3) . . ?
O2 C4 C3 127.9(3) . . ?
O2 C4 C5 114.1(3) . . ?
C3 C4 C5 118.0(3) . . ?
C5 F4 F6A 48.1(7) . . ?
C5 F4 F4A 46.4(8) . . ?
F6A F4 F4A 80.8(7) . . ?
F5 F4A C5 82(2) . . ?
F5 F4A F4 118(3) . . ?
C5 F4A F4 38.3(6) . . ?
F4A F5 C5 75(2) . . ?
F4 C5 F6A 91.3(12) . . ?
F4 C5 F4A 95.4(11) . . ?
F6A C5 F4A 123.5(8) . . ?
F4 C5 F5 116.4(12) . . ?
F6A C5 F5 111.1(9) . . ?
F4A C5 F5 22.9(10) . . ?
F4 C5 F6 110.5(11) . . ?
F6A C5 F6 23.3(9) . . ?
F4A C5 F6 106.9(7) . . ?
F5 C5 F6 90.1(9) . . ?
F4 C5 F5A 7.0(10) . . ?
F6A C5 F5A 97.2(8) . . ?
F4A C5 F5A 95.2(7) . . ?
F5 C5 F5A 117.3(9) . . ?
F6 C5 F5A 117.1(7) . . ?
F4 C5 C4 114.0(7) . . ?
F6A C5 C4 114.6(7) . . ?
F4A C5 C4 113.1(6) . . ?
F5 C5 C4 108.6(7) . . ?
F6 C5 C4 115.0(6) . . ?
F5A C5 C4 107.9(5) . . ?
F6A F6 C5 69(2) . . ?
F6 F6A C5 88(3) . . ?
F6 F6A F4 121(3) . . ?
C5 F6A F4 40.6(7) . . ?
N1 C07 N2 107.9(3) . . ?
N1 C07 C08 126.5(3) . . ?
N2 C07 C08 125.6(3) . . ?
C010 C08 C09 103.9(3) . . ?
C010 C08 C07 127.5(3) . . ?
C09 C08 C07 128.5(3) . . ?
N3 C09 C08 111.5(3) . . ?
N4 C010 C08 107.4(3) . . ?
C042 C041 N4 114.8(4) . . ?
C041 C042 C043 110.4(5) . . ?
C044 C043 C042 105.0(13) . . ?
O4 Cu2 O4 179.998(1) . 2_666 ?
O4 Cu2 O3 92.38(10) . . ?
O4 Cu2 O3 87.62(10) 2_666 . ?
O4 Cu2 O3 87.63(10) . 2_666 ?
O4 Cu2 O3 92.38(10) 2_666 2_666 ?
O3 Cu2 O3 180.00(12) . 2_666 ?
O4 Cu2 N3 84.64(10) . . ?
O4 Cu2 N3 95.36(10) 2_666 . ?
O3 Cu2 N3 86.75(10) . . ?
O3 Cu2 N3 93.25(10) 2_666 . ?
C7 O3 Cu2 123.6(2) . . ?
C9 O4 Cu2 124.9(2) . . ?
F8 C6 F7 108.3(9) . . ?
F8 C6 F9 117.2(10) . . ?
F7 C6 F9 78.6(9) . . ?
F8 C6 F7A 98.6(10) . . ?
F7 C6 F7A 106.7(9) . . ?
F9 C6 F7A 29.8(10) . . ?
F8 C6 F8A 91.0(10) . . ?
F7 C6 F8A 26.9(9) . . ?
F9 C6 F8A 104.8(10) . . ?
F7A C6 F8A 131.1(9) . . ?
F8 C6 F9A 10.0(10) . . ?
F7 C6 F9A 118.2(7) . . ?
F9 C6 F9A 116.3(8) . . ?
F7A C6 F9A 94.0(8) . . ?
F8A C6 F9A 100.7(7) . . ?
F8 C6 C7 117.6(7) . . ?
F7 C6 C7 113.9(6) . . ?
F9 C6 C7 114.6(7) . . ?
F7A C6 C7 110.2(7) . . ?
F8A C6 C7 107.1(6) . . ?
F9A C6 C7 111.6(5) . . ?
O3 C7 C8 127.9(4) . . ?
O3 C7 C6 114.0(4) . . ?
C8 C7 C6 118.1(4) . . ?
F9 F7A C6 73(2) . . ?
F8A F7 C6 88.9(19) . . ?
F8A F7 F9 139(2) . . ?
C6 F7 F9 52.1(7) . . ?
F7 F8A C6 64.2(17) . . ?
F7 F8A F8 91.9(18) . . ?
C6 F8A F8 38.8(6) . . ?
C6 F8 F8A 50.3(6) . . ?
C7 C8 C9 122.6(3) . . ?
F7A F9 C6 77(2) . . ?
F7A F9 F7 124(2) . . ?
C6 F9 F7 49.3(7) . . ?
O4 C9 C8 127.8(3) . . ?
O4 C9 C10 113.1(3) . . ?
C8 C9 C10 119.1(3) . . ?
F12 C10 F11 107.1(9) . . ?
F12 C10 F10 87.5(9) . . ?
F11 C10 F10 115.2(8) . . ?
F12 C10 F10A 18.8(11) . . ?
F11 C10 F10A 91.2(9) . . ?
F10 C10 F10A 103.6(9) . . ?
F12 C10 F12A 111.0(10) . . ?
F11 C10 F12A 102.6(10) . . ?
F10 C10 F12A 23.9(11) . . ?
F10A C10 F12A 125.8(10) . . ?
F12 C10 F11A 123.1(9) . . ?
F11 C10 F11A 16.5(9) . . ?
F10 C10 F11A 109.2(8) . . ?
F10A C10 F11A 107.7(9) . . ?
F12A C10 F11A 91.9(9) . . ?
F12 C10 C9 110.7(7) . . ?
F11 C10 C9 117.7(7) . . ?
F10 C10 C9 114.2(6) . . ?
F10A C10 C9 111.4(6) . . ?
F12A C10 C9 107.4(7) . . ?
F11A C10 C9 110.4(6) . . ?
F12A F10 C10 77(2) . . ?
F12A F10 F12 122(2) . . ?
C10 F10 F12 45.2(6) . . ?
F10 F12A C10 79(2) . . ?
C10 F12 F10 47.3(6) . . ?
C4S Br1S C5S 64.2(9) 2_756 2_756 ?
C4S Br1S C1S 29.3(12) 2_756 . ?
C5S Br1S C1S 85.9(8) 2_756 . ?
C4S C1S C2S 66.5(19) 2_756 . ?
C4S C1S C3S 60(2) 2_756 2_756 ?
C2S C1S C3S 26.1(13) . 2_756 ?
C4S C1S Br1S 51.1(17) 2_756 . ?
C2S C1S Br1S 117.3(11) . . ?
C3S C1S Br1S 108.4(11) 2_756 . ?
C3S C2S C4S 83(2) 2_756 2_756 ?
C3S C2S C2S 84(3) 2_756 2_756 ?
C4S C2S C2S 135(3) 2_756 2_756 ?
C3S C2S C1S 97(3) 2_756 . ?
C4S C2S C1S 36.1(12) 2_756 . ?
C2S C2S C1S 103(2) 2_756 . ?
C3S C2S C3S 113(3) 2_756 . ?
C4S C2S C3S 134.8(18) 2_756 . ?
C2S C2S C3S 29.6(14) 2_756 . ?
C1S C2S C3S 98.8(13) . . ?
C2S C3S C4S 66(2) 2_756 . ?
C2S C3S C2S 67(3) 2_756 . ?
C4S C3S C2S 116.4(18) . . ?
C2S C3S C1S 57(2) 2_756 2_756 ?
C4S C3S C1S 30.7(10) . 2_756 ?
C2S C3S C1S 87.3(14) . 2_756 ?
C2S C3S C3S 46(2) 2_756 2_756 ?
C4S C3S C3S 100.9(18) . 2_756 ?
C2S C3S C3S 20.8(10) . 2_756 ?
C1S C3S C3S 75.7(15) 2_756 2_756 ?
C1S C4S C2S 77.4(17) 2_756 2_756 ?
C1S C4S Br1S 100(3) 2_756 2_756 ?
C2S C4S Br1S 172(2) 2_756 2_756 ?
C1S C4S C3S 89(2) 2_756 . ?
C2S C4S C3S 30.6(14) 2_756 . ?
Br1S C4S C3S 158(2) 2_756 . ?
C1S C4S C5S 133(3) 2_756 . ?
C2S C4S C5S 126(2) 2_756 . ?
Br1S C4S C5S 61.2(9) 2_756 . ?
C3S C4S C5S 97.9(17) . . ?
Br1S C5S C4S 54.7(9) 2_756 . ?

loop_
_geom_bond_atom_site_label_1
_geom_bond_atom_site_label_2
_geom_bond_distance
_geom_bond_site_symmetry_2
_geom_bond_publ_flag
Cu1 O2 1.967(2) 2 ?
Cu1 O2 1.967(2) . ?
Cu1 O1 1.988(2) . ?
Cu1 O1 1.988(2) 2 ?
Cu1 O01 2.320(3) . ?
Cu1 O01 2.320(3) 2 ?
O01 N1 1.307(3) . ?
O1 C2 1.253(4) . ?
N1 C07 1.345(4) . ?
N1 C01 1.493(5) . ?
C1 F2A 1.221(11) . ?
C1 F1A 1.250(10) . ?
C1 F3 1.293(10) . ?
C1 F1 1.313(11) . ?
C1 F3A 1.328(9) . ?
C1 F2 1.354(9) . ?
C1 C2 1.531(6) . ?
C01 C02 1.533(5) . ?
C01 C04 1.536(5) . ?
C01 C03 1.541(5) . ?
F1 F2A 0.530(18) . ?
F1 F3A 1.748(15) . ?
F1A F2 0.922(14) . ?
F1A F3 1.425(13) . ?
O2 C4 1.251(4) . ?
N2 O02 1.268(4) . ?
N2 C07 1.359(4) . ?
N2 C04 1.507(4) . ?
C2 C3 1.378(5) . ?
F2 F2A 1.637(16) . ?
N3 C09 1.326(4) . ?
N3 N4 1.362(4) . ?
N3 Cu2 2.512(3) . ?
C3 C4 1.384(5) . ?
F3 F3A 0.828(15) . ?
N4 C010 1.326(4) . ?
N4 C041 1.470(5) . ?
C04 C05 1.524(5) . ?
C04 C06 1.537(5) . ?
C4 C5 1.534(5) . ?
F4 C5 1.089(12) . ?
F4 F6A 1.674(19) . ?
F4 F4A 1.751(19) . ?
F4A F5 0.51(2) . ?
F4A C5 1.273(11) . ?
F5 C5 1.308(11) . ?
C5 F6A 1.246(12) . ?
C5 F6 1.333(12) . ?
C5 F5A 1.501(11) . ?
F6 F6A 0.528(19) . ?
C07 C08 1.431(5) . ?
C08 C010 1.396(5) . ?
C08 C09 1.406(5) . ?
C041 C042 1.415(7) . ?
C042 C043 1.658(12) . ?
C043 C044 1.104(12) . ?
Cu2 O4 1.942(2) . ?
Cu2 O4 1.942(2) 2_666 ?
Cu2 O3 1.976(2) . ?
Cu2 O3 1.976(2) 2_666 ?
O3 C7 1.255(4) . ?
O4 C9 1.249(4) . ?
C6 F8 1.116(12) . ?
C6 F7 1.236(10) . ?
C6 F9 1.285(14) . ?
C6 F7A 1.308(12) . ?
C6 F8A 1.372(13) . ?
C6 F9A 1.446(9) . ?
C6 C7 1.534(6) . ?
C7 C8 1.381(5) . ?
F7A F9 0.67(2) . ?
F7 F8A 0.62(2) . ?
F7 F9 1.596(18) . ?
F8A F8 1.783(16) . ?
C8 C9 1.388(5) . ?
C9 C10 1.526(5) . ?
C10 F12 1.272(13) . ?
C10 F11 1.300(11) . ?
C10 F10 1.317(11) . ?
C10 F10A 1.309(11) . ?
C10 F12A 1.310(12) . ?
C10 F11A 1.327(12) . ?
F10 F12A 0.55(3) . ?
F10 F12 1.790(17) . ?
Br1S C4S 1.399(19) 2_756 ?
Br1S C5S 1.502(12) 2_756 ?
Br1S C1S 1.771(13) . ?
C1S C4S 0.88(3) 2_756 ?
C1S C2S 1.454(17) . ?
C1S C3S 1.72(3) 2_756 ?
C2S C3S 0.76(3) 2_756 ?
C2S C4S 1.37(3) 2_756 ?
C2S C2S 1.42(3) 2_756 ?
C2S C3S 1.536(18) . ?
C3S C2S 0.76(3) 2_756 ?
C3S C4S 1.487(17) . ?
C3S C1S 1.72(3) 2_756 ?
C3S C3S 1.97(4) 2_756 ?
C4S C1S 0.88(3) 2_756 ?
C4S C2S 1.37(3) 2_756 ?
C4S Br1S 1.399(19) 2_756 ?
C4S C5S 1.543(19) . ?
C5S Br1S 1.502(12) 2_756 ?
